data_2009248
loop_
_publ_author_name
'McCarrick, Robert M.'
'Squattrito, Philip J.'
'Singh, Rajkumar Noren'
'Handa, Ram N.'
'Dubey, Surendra N.'

_publ_section_title
;
 Two Schiff base derivatives of
 4-amino-3-propyl-1,2,4-triazole-5-thione
;
_journal_issue 12
_journal_name_full 'Acta Crystallographica Section C'
_journal_page_first 2111
_journal_page_last 2114
_journal_paper_doi 10.1107/S0108270199011397
_journal_volume 55
_journal_year 1999
_chemical_formula_moiety 'C13 H16 N4 O S '
_chemical_formula_sum 'C13 H16 N4 O S'
_chemical_formula_weight 276.36
_space_group_IT_number 2
_symmetry_cell_setting triclinic
_symmetry_space_group_name_Hall '-P 1'
_symmetry_space_group_name_H-M 'P -1'
_cell_angle_alpha 99.64(2)
_cell_angle_beta 95.69(3)
_cell_angle_gamma 90.030(10)
_cell_formula_units_Z 2
_cell_length_a 9.539(2)
_cell_length_b 14.177(2)
_cell_length_c 5.275(2)
_cell_measurement_reflns_used 19
_cell_measurement_temperature 296
_cell_measurement_theta_max 20.5
_cell_measurement_theta_min 15.6
_cell_volume 699.7(3)
_computing_cell_refinement 'MSC/AFC Diffractometer Control Software'
_computing_data_collection
;MSC/AFC Diffractometer Control Software (Molecular Structure Corporation,
 1988)
;
_computing_data_reduction
;
TEXSAN (Molecular Structure Corporation, 1991)
;
_computing_molecular_graphics 'ORTEPII (Johnson, 1976)'
_computing_publication_material TEXSAN
_computing_structure_refinement TEXSAN
_computing_structure_solution 'MITHRIL (Gilmore, 1983)'
_diffrn_ambient_temperature 296
_diffrn_measurement_device 'Rigaku AFC6S'
_diffrn_measurement_method \w-2\q
_diffrn_radiation_monochromator graphite
_diffrn_radiation_source 'X-ray tube'
_diffrn_radiation_type 'Mo K\a'
_diffrn_radiation_wavelength 0.7107
_diffrn_reflns_av_R_equivalents 0.020
_diffrn_reflns_limit_h_max 11
_diffrn_reflns_limit_h_min 0
_diffrn_reflns_limit_k_max 17
_diffrn_reflns_limit_k_min -17
_diffrn_reflns_limit_l_max 6
_diffrn_reflns_limit_l_min -6
_diffrn_reflns_number 2627
_diffrn_reflns_theta_max 25.03
_diffrn_standards_decay_% 0.20
_diffrn_standards_interval_count 150
_diffrn_standards_number 3
_exptl_absorpt_coefficient_mu 0.219
_exptl_absorpt_correction_type none
_exptl_crystal_colour colorless
_exptl_crystal_density_diffrn 1.311
_exptl_crystal_density_method 'not measured'
_exptl_crystal_description block
_exptl_crystal_F_000 292
_exptl_crystal_size_max 0.35
_exptl_crystal_size_mid 0.12
_exptl_crystal_size_min 0.04
_refine_diff_density_max 0.26
_refine_diff_density_min -0.31
_refine_ls_abs_structure_details 'not applicable'
_refine_ls_extinction_coef 0.00000
_refine_ls_extinction_method none
_refine_ls_goodness_of_fit_ref 2.23
_refine_ls_hydrogen_treatment refxyz
_refine_ls_matrix_type full
_refine_ls_number_constraints 0
_refine_ls_number_parameters 220
_refine_ls_number_reflns 2465
_refine_ls_number_restraints 0
_refine_ls_R_factor_gt 0.063
_refine_ls_shift/su_max 0.0081
_refine_ls_structure_factor_coef Fsqd
_refine_ls_weighting_details 'w = 4F~o~^2^/\s^2^(F~o~^2^)'
_refine_ls_weighting_scheme sigma
_refine_ls_wR_factor_ref 0.088
_reflns_number_gt 2465
_reflns_number_total 2466
_reflns_threshold_expression I>0
_cod_data_source_file da1094.cif
_cod_data_source_block II
_cod_depositor_comments
;
The following automatic conversions were performed:

'_atom_site_thermal_displace_type' tag value 'Uij' was replaced with
'Uani' value 35 times.

Automatic conversion script
Id: cif_fix_values 1646 2011-03-28 12:23:43Z adriana 
;
_cod_original_cell_volume 699.8(4)
_cod_original_sg_symbol_H-M 'P -1       '
_cod_original_formula_sum 'C13 H16 N4 O S '
_cod_database_code 2009248

loop_
_symmetry_equiv_pos_as_xyz
'  +x,  +y,  +z'
'  -x,  -y,  -z'

loop_
_atom_site_aniso_label
_atom_site_aniso_U_11
_atom_site_aniso_U_22
_atom_site_aniso_U_33
_atom_site_aniso_U_12
_atom_site_aniso_U_13
_atom_site_aniso_U_23
S 0.0542(5) 0.0494(5) 0.1067(7) 0.0141(4) 0.0385(5) 0.0397(5)
O 0.104(2) 0.0530(10) 0.102(2) -0.0160(10) -0.055(2) 0.0350(10)
N1 0.0410(10) 0.0300(10) 0.057(2) 0.0038(10) 0.0050(10) 0.0190(10)
N2 0.0390(10) 0.0280(10) 0.063(2) 0.0043(9) 0.0120(10) 0.0180(10)
N3 0.0460(10) 0.0350(10) 0.096(2) 0.0120(10) 0.0290(10) 0.0310(10)
N4 0.0450(10) 0.0390(10) 0.086(2) 0.0080(10) 0.0240(10) 0.0290(10)
C1 0.045(2) 0.035(2) 0.069(2) 0.0050(10) 0.0170(10) 0.0220(10)
C2 0.042(2) 0.0330(10) 0.056(2) 0.0010(10) 0.0100(10) 0.0150(10)
C3 0.045(2) 0.041(2) 0.062(2) 0.0060(10) 0.0140(10) 0.019(2)
C4 0.057(2) 0.063(2) 0.072(2) 0.016(2) 0.024(2) 0.034(2)
C5 0.068(2) 0.091(3) 0.102(3) 0.030(2) 0.047(2) 0.053(3)
C6 0.0380(10) 0.0350(10) 0.045(2) 0.0040(10) 0.0080(10) 0.0140(10)
C7 0.0390(10) 0.0310(10) 0.044(2) 0.0040(10) 0.0070(10) 0.0130(10)
C8 0.054(2) 0.039(2) 0.060(2) 0.0000(10) -0.008(2) 0.0160(10)
C9 0.083(2) 0.053(2) 0.088(3) 0.004(2) -0.023(2) 0.038(2)
C10 0.070(2) 0.032(2) 0.090(3) 0.005(2) 0.007(2) 0.025(2)
C11 0.072(2) 0.036(2) 0.083(3) -0.005(2) -0.009(2) 0.018(2)
C12 0.068(2) 0.040(2) 0.070(2) -0.005(2) -0.017(2) 0.020(2)
C13 0.063(2) 0.047(2) 0.055(2) 0.000(2) -0.009(2) 0.021(2)

loop_
_atom_site_label
_atom_site_fract_x
_atom_site_fract_y
_atom_site_fract_z
_atom_site_U_iso_or_equiv
_atom_site_thermal_displace_type
_atom_site_calc_flag
_atom_site_calc_attached_atom
S 0.98352(8) 0.14422(5) 0.3475(2) 0.0650(3) Uani ? ?
O 0.5839(3) 0.3786(2) 0.1941(5) 0.0885(9) Uani ? ?
N1 0.7077(2) 0.26800(10) 0.4787(4) 0.0410(7) Uani ? ?
N2 0.7310(2) 0.17710(10) 0.5491(4) 0.0416(7) Uani ? ?
N3 0.8114(2) 0.0407(2) 0.5882(5) 0.0557(8) Uani ? ?
N4 0.6840(2) 0.04470(10) 0.6930(5) 0.0538(8) Uani ? ?
C1 0.8438(3) 0.1196(2) 0.4966(5) 0.0474(9) Uani ? ?
C2 0.6353(3) 0.1285(2) 0.6635(5) 0.0423(8) Uani ? ?
C3 0.4975(3) 0.1689(2) 0.7335(6) 0.0474(9) Uani ? ?
C4 0.4319(3) 0.1205(2) 0.9257(7) 0.0600(10) Uani ? ?
C5 0.2948(4) 0.1656(3) 0.9970(8) 0.0800(10) Uani ? ?
C6 0.7834(3) 0.3376(2) 0.6204(5) 0.0381(8) Uani ? ?
C7 0.7648(3) 0.4325(2) 0.5429(5) 0.0372(7) Uani ? ?
C8 0.6692(3) 0.4487(2) 0.3383(6) 0.0513(9) Uani ? ?
C9 0.6594(4) 0.5401(2) 0.2706(7) 0.0740(10) Uani ? ?
C10 0.7434(3) 0.6136(2) 0.4029(7) 0.0620(10) Uani ? ?
C11 0.8372(3) 0.6000(2) 0.6031(7) 0.0640(10) Uani ? ?
C12 0.8474(3) 0.5107(2) 0.6729(6) 0.0600(10) Uani ? ?
C13 0.8846(3) 0.3267(2) 0.8476(6) 0.0543(10) Uani ? ?
H1 0.876(2) -0.012(2) 0.601(5) 0.0625 Uani ? ?
H2 0.428(3) 0.163(2) 0.576(5) 0.0592 Uani ? ?
H3 0.511(2) 0.237(2) 0.803(5) 0.0592 Uani ? ?
H4 0.415(3) 0.051(2) 0.847(5) 0.0736 Uani ? ?
H5 0.500(3) 0.123(2) 1.084(5) 0.0737 Uani ? ?
H6 0.248(3) 0.136(2) 1.120(6) 0.0897 Uani ? ?
H7 0.218(3) 0.160(2) 0.842(6) 0.0917 Uani ? ?
H8 0.294(3) 0.229(2) 1.067(6) 0.0897 Uani ? ?
H9 0.612(3) 0.325(2) 0.250(6) 0.1033 Uani ? ?
H10 0.599(3) 0.549(2) 0.122(6) 0.0875 Uani ? ?
H11 0.737(3) 0.674(2) 0.364(5) 0.0731 Uani ? ?
H12 0.903(3) 0.652(2) 0.707(5) 0.0765 Uani ? ?
H13 0.922(3) 0.500(2) 0.816(5) 0.0706 Uani ? ?
H14 0.878(3) 0.270(2) 0.899(5) 0.0642 Uani ? ?
H15 0.882(3) 0.379(2) 0.993(5) 0.0642 Uani ? ?
H16 0.985(3) 0.330(2) 0.797(5) 0.0676 Uani ? ?

loop_
_atom_type_symbol
_atom_type_scat_dispersion_real
_atom_type_scat_dispersion_imag
_atom_type_scat_source
S 0.110 0.124 'International Tables'
O 0.008 0.006 'International Tables'
N 0.004 0.003 'International Tables'
C 0.002 0.002 'International Tables'
H 0.000 0.000 'International Tables'

loop_
_geom_angle_atom_site_label_1
_geom_angle_atom_site_label_2
_geom_angle_atom_site_label_3
_geom_angle
_geom_angle_publ_flag
N2 N1 C6 114.9(2) yes
N1 N2 C1 126.2(2) yes
N1 N2 C2 124.3(2) yes
C1 N2 C2 109.3(2) yes
N4 N3 C1 114.0(2) yes
N3 N4 C2 104.3(2) yes
S C1 N2 127.4(2) yes
S C1 N3 130.0(2) yes
N2 C1 N3 102.6(2) yes
N2 C2 N4 109.8(2) yes
N2 C2 C3 123.0(2) yes
N4 C2 C3 127.2(2) yes
C2 C3 C4 113.9(2) no
C3 C4 C5 112.1(2) no
N1 C6 C7 115.7(2) yes
N1 C6 C13 124.6(2) yes
C7 C6 C13 119.7(2) yes
C6 C7 C8 122.9(2) no
C6 C7 C12 120.1(2) no
C8 C7 C12 116.9(2) no
O C8 C7 122.8(2) no
O C8 C9 117.1(3) no
C7 C8 C9 120.0(3) no
C8 C9 C10 120.5(3) no
C9 C10 C11 120.8(3) no
C10 C11 C12 119.3(3) no
C7 C12 C11 122.4(3) no
C8 O H9 104(2) no
N4 N3 H1 121.0(10) no
C1 N3 H1 123.0(10) no
C2 C3 H2 110.0(10) no
C2 C3 H3 108.0(10) no
C4 C3 H2 107.0(10) no
C4 C3 H3 109.0(10) no
H2 C3 H3 107.0(10) no
C3 C4 H4 108.0(10) no
C3 C4 H5 109.0(10) no
C5 C4 H4 109.0(10) no
C5 C4 H5 110.0(10) no
H4 C4 H5 107(2) no
C4 C5 H6 114.0(10) no
C4 C5 H7 112.0(10) no
C4 C5 H8 119(2) no
H6 C5 H7 101(2) no
H6 C5 H8 102(2) no
H7 C5 H8 103(2) no
C8 C9 H10 119.0(10) no
C10 C9 H10 119.0(10) no
C9 C10 H11 121.0(10) no
C11 C10 H11 117.0(10) no
C10 C11 H12 124.0(10) no
C12 C11 H12 116.0(10) no
C7 C12 H13 118.0(10) no
C11 C12 H13 118.0(10) no
C6 C13 H14 113.0(10) no
C6 C13 H15 113.0(10) no
C6 C13 H16 108.0(10) no
H14 C13 H15 110(2) no
H14 C13 H16 104(2) no
H15 C13 H16 104(2) no
O H9 N1 150(3) no

loop_
_geom_bond_atom_site_label_1
_geom_bond_atom_site_label_2
_geom_bond_site_symmetry_1
_geom_bond_site_symmetry_2
_geom_bond_distance
_geom_bond_publ_flag
S C1 ? ? 1.678(2) yes
O C8 ? ? 1.361(3) yes
N1 N2 ? ? 1.412(2) yes
N1 C6 ? ? 1.303(3) yes
N2 C1 ? ? 1.372(3) yes
N2 C2 ? ? 1.385(3) yes
N3 N4 ? ? 1.381(3) yes
N3 C1 ? ? 1.339(3) yes
N4 C2 ? ? 1.304(3) yes
C2 C3 ? ? 1.490(3) yes
C3 C4 ? ? 1.500(4) no
C4 C5 ? ? 1.509(4) no
C6 C7 ? ? 1.477(3) no
C6 C13 ? ? 1.491(4) no
C7 C8 ? ? 1.392(3) no
C7 C12 ? ? 1.400(4) no
C8 C9 ? ? 1.401(4) no
C9 C10 ? ? 1.364(4) no
C10 C11 ? ? 1.355(4) no
C11 C12 ? ? 1.377(4) no
O H9 ? ? 0.89(3) no
N3 H1 ? ? 0.98(2) no
C3 H2 ? ? 1.00(2) no
C3 H3 ? ? 0.98(2) no
C4 H4 ? ? 1.01(3) no
C4 H5 ? ? 1.00(3) no
C5 H6 ? ? 0.98(3) no
C5 H7 ? ? 1.03(3) no
C5 H8 ? ? 0.91(3) no
C9 H10 ? ? 0.95(3) no
C10 H11 ? ? 0.91(3) no
C11 H12 ? ? 1.02(3) no
C12 H13 ? ? 1.01(2) no
C13 H14 ? ? 0.89(2) no
C13 H15 ? ? 0.97(3) no
C13 H16 ? ? 1.03(3) no

loop_
_geom_torsion_atom_site_label_1
_geom_torsion_atom_site_label_2
_geom_torsion_atom_site_label_3
_geom_torsion_atom_site_label_4
_geom_torsion
_geom_torsion_publ_flag
S C1 N2 N1 2.4(4) no
S C1 N2 C2 177.2(2) no
S C1 N3 N4 -178.0(2) no
O C8 C7 C6 0.7(4) no
O C8 C7 C12 179.2(3) no
O C8 C9 C10 -178.7(3) no
N1 N2 C1 N3 -176.2(2) no
N1 N2 C2 N4 176.8(2) no
N1 N2 C2 C3 -2.1(4) no
N1 C6 C7 C8 2.3(4) no
N1 C6 C7 C12 -176.1(2) no
N2 N1 C6 C7 177.6(2) no
N2 N1 C6 C13 -2.2(4) no
N2 C1 N3 N4 0.6(3) no
N2 C2 N4 N3 -1.5(3) no
N2 C2 C3 C4 -161.7(3) no
N3 N4 C2 C3 177.4(3) no
N3 C1 N2 C2 -1.5(3) no
N4 C2 N2 C1 2.0(3) no
N4 C2 C3 C4 19.6(5) no
C1 N2 N1 C6 -76.7(3) no
C1 N2 C2 C3 -177.0(3) no
C1 N3 N4 C2 0.6(3) no
C2 N2 N1 C6 109.3(3) no
C2 C3 C4 C5 178.3(3) no
C6 C7 C8 C9 -178.3(3) no
C6 C7 C12 C11 177.9(3) no
C7 C8 C9 C10 0.3(5) no
C7 C12 C11 C10 0.5(5) no
C8 C7 C6 C13 -177.9(3) no
C8 C7 C12 C11 -0.6(4) no
C8 C9 C10 C11 -0.4(6) no
C9 C8 C7 C12 0.2(4) no
C9 C10 C11 C12 0.0(5) no
C12 C7 C6 C13 3.7(4) no
